data_2021249
loop_
_publ_author_name
'Fura, Gizaw D.'
'Long, Yong'
'Yan, Jun'
'Chen, Wei'
'Lin, Chang-Gen'
'Song, Yu-Fei'

_publ_section_title
;
 Synthesis, structural characterization and fluorescence enhancement of
 chromophore-modified polyoxometalates
;
_journal_coeditor_code JR3019
_journal_issue 11
_journal_name_full 'Acta Crystallographica Section C'
_journal_page_first
;
;
_journal_paper_doi 10.1107/S2053229618009361
_journal_volume 74
_journal_year 2018
_chemical_formula_iupac '(C16 H36 N)3 [Mn Mo6 O24 (C18 H18 N1)2], C4 H10 O1'
_chemical_formula_moiety '3(C16 H36 N +), Mo6 Mn O24 C36 H36 N2 3-, C4 H10 O1'
_chemical_formula_sum 'C88 H154 Mn Mo6 N5 O25'
_chemical_formula_weight 2312.73
_space_group_crystal_system monoclinic
_space_group_IT_number 15
_space_group_name_Hall '-C 2yc'
_space_group_name_H-M_alt 'C 1 2/c 1'
_symmetry_space_group_name_Hall '-C 2yc'
_symmetry_space_group_name_H-M 'C 1 2/c 1'
_atom_sites_solution_hydrogens geom
_audit_creation_method SHELXL-97
_cell_angle_alpha 90.00
_cell_angle_beta 128.39(2)
_cell_angle_gamma 90.00
_cell_formula_units_Z 4
_cell_length_a 37.884(6)
_cell_length_b 13.9437(9)
_cell_length_c 25.336(3)
_cell_measurement_reflns_used 2633
_cell_measurement_temperature 150(2)
_cell_measurement_theta_max 29.0443
_cell_measurement_theta_min 2.9158
_cell_volume 10490(4)
_computing_cell_refinement
;
CrysAlis PRO (Agilent, 2011)
;
_computing_data_collection
;
CrysAlis PRO (Agilent, 2011)
;
_computing_data_reduction
;
CrysAlis PRO (Agilent, 2011)
;
_computing_molecular_graphics
;
WinGX (Farrugia, 2012)
;
_computing_publication_material
;
WinGX (Farrugia, 2012)
;
_computing_structure_refinement
;
SHELXL97 (Sheldrick, 2008)
;
_computing_structure_solution
;
SHELXL97 (Sheldrick, 2008)
;
_diffrn_ambient_temperature 150(2)
_diffrn_detector_area_resol_mean 16.2141
_diffrn_measurement_device_type 'Agilent Xcalibur Eos Gemini'
_diffrn_measurement_method '\w scans'
_diffrn_radiation_monochromator graphite
_diffrn_radiation_source 'Enhance (Mo) X-ray Source'
_diffrn_radiation_type MoK\a
_diffrn_radiation_wavelength 0.71073
_diffrn_reflns_av_R_equivalents 0.0889
_diffrn_reflns_av_sigmaI/netI 0.2039
_diffrn_reflns_limit_h_max 34
_diffrn_reflns_limit_h_min -44
_diffrn_reflns_limit_k_max 16
_diffrn_reflns_limit_k_min -10
_diffrn_reflns_limit_l_max 30
_diffrn_reflns_limit_l_min -19
_diffrn_reflns_number 18273
_diffrn_reflns_theta_max 25.00
_diffrn_reflns_theta_min 2.92
_diffrn_standards_decay_% 0
_diffrn_standards_interval_count none
_diffrn_standards_interval_time none
_diffrn_standards_number 22380
_exptl_absorpt_coefficient_mu 0.878
_exptl_absorpt_correction_T_max 1.0000
_exptl_absorpt_correction_T_min 0.87567
_exptl_absorpt_correction_type multi-scan
_exptl_absorpt_process_details
;
(CrysAlis PRO; Agilent, 2011)
;
_exptl_crystal_colour yellow
_exptl_crystal_density_diffrn 1.445
_exptl_crystal_density_method 'not measured'
_exptl_crystal_description block
_exptl_crystal_F_000 4776
_exptl_crystal_size_max 0.2
_exptl_crystal_size_mid 0.1
_exptl_crystal_size_min 0.1
_refine_diff_density_max 1.600
_refine_diff_density_min -0.819
_refine_ls_extinction_method none
_refine_ls_goodness_of_fit_ref 0.987
_refine_ls_hydrogen_treatment constr
_refine_ls_matrix_type full
_refine_ls_number_parameters 681
_refine_ls_number_reflns 9215
_refine_ls_number_restraints 148
_refine_ls_restrained_S_all 0.990
_refine_ls_R_factor_all 0.2078
_refine_ls_R_factor_gt 0.0926
_refine_ls_shift/su_max 0.001
_refine_ls_shift/su_mean 0.000
_refine_ls_structure_factor_coef Fsqd
_refine_ls_weighting_details 'w=1/[\s^2^(Fo^2^)+(0.1262P)^2^] where P=(Fo^2^+2Fc^2^)/3'
_refine_ls_weighting_scheme calc
_refine_ls_wR_factor_gt 0.2269
_refine_ls_wR_factor_ref 0.3084
_reflns_number_gt 3720
_reflns_number_total 9215
_reflns_threshold_expression >2\s(I)
_cod_data_source_file jr3019sup1.cif
_cod_data_source_block 2
_cod_original_cell_volume 10490(2)
_cod_database_code 2021249

loop_
_symmetry_equiv_pos_as_xyz
'x, y, z'
'-x, y, -z+1/2'
'x+1/2, y+1/2, z'
'-x+1/2, y+1/2, -z+1/2'
'-x, -y, -z'
'x, -y, z-1/2'
'-x+1/2, -y+1/2, -z'
'x+1/2, -y+1/2, z-1/2'

loop_
_atom_site_type_symbol
_atom_site_label
_atom_site_fract_x
_atom_site_fract_y
_atom_site_fract_z
_atom_site_U_iso_or_equiv
_atom_site_adp_type
_atom_site_calc_flag
_atom_site_occupancy
_atom_site_disorder_assembly
_atom_site_disorder_group
Mn Mn1 0.2500 0.7500 0.5000 0.0359(6) Uani d 1 . .
N N1 0.1934(4) 0.5478(9) 0.1897(6) 0.079(4) Uani d 1 . .
N N2 0.0000 0.5783(15) 0.2500 0.090(6) Uani d 1 . .
C C4 0.3073(6) 0.5879(11) 0.5209(8) 0.074(4) Uani d 1 . .
N N5 0.3335(6) 0.5060(13) 0.5295(9) 0.154(8) Uani d 1 . .
H H5 0.3169 0.4558 0.5109 0.185 Uiso calc 1 . .
C C6 0.3703(8) 0.4894(17) 0.5544(14) 0.194(11) Uani d 1 . .
H H6A 0.3871 0.5093 0.6010 0.233 Uiso calc 1 . .
H H6B 0.3787 0.5337 0.5343 0.233 Uiso calc 1 . .
C C7 0.3905(9) 0.3931(18) 0.5571(13) 0.153(7) Uani d 1 . .
C C8 0.3614(8) 0.3158(17) 0.5416(11) 0.134(6) Uani d 1 . .
H H8 0.3347 0.3255 0.5351 0.160 Uiso calc 1 . .
C C9 0.3747(6) 0.2190(16) 0.5361(10) 0.111(5) Uani d 1 . .
H H9 0.3564 0.1650 0.5219 0.134 Uiso calc 1 . .
C C10 0.4175(6) 0.2181(11) 0.5544(7) 0.071(4) Uani d 1 . .
C C11 0.4433(5) 0.1382(12) 0.5576(7) 0.068(4) Uani d 1 . .
C C12 0.4341(6) 0.0431(14) 0.5454(8) 0.090(5) Uani d 1 . .
H H12 0.4067 0.0235 0.5338 0.108 Uiso calc 1 . .
C C13 0.4593(7) -0.0248(14) 0.5480(9) 0.100(5) Uani d 1 . .
H H13 0.4497 -0.0882 0.5371 0.120 Uiso calc 1 . .
C C14 0.4991(7) 0.0030(14) 0.5671(9) 0.108(5) Uani d 1 . .
H H14 0.5173 -0.0440 0.5690 0.129 Uiso calc 1 . .
C C15 0.5162(8) 0.0951(16) 0.5845(10) 0.134(7) Uani d 1 . .
H H15 0.5451 0.1104 0.5998 0.161 Uiso calc 1 . .
C C16 0.4845(7) 0.1677(15) 0.5766(10) 0.113(6) Uani d 1 . .
C C17 0.4872(6) 0.2744(14) 0.5836(10) 0.127(7) Uani d 1 . .
H H17A 0.5134 0.2940 0.6282 0.152 Uiso calc 1 . .
H H17B 0.4882 0.3046 0.5501 0.152 Uiso calc 1 . .
C C18 0.4448(6) 0.2973(13) 0.5724(8) 0.088(5) Uani d 1 . .
C C19 0.4282(7) 0.3866(15) 0.5706(11) 0.142(7) Uani d 1 . .
H H19 0.4451 0.4415 0.5793 0.170 Uiso calc 1 . .
C C20 0.2342(6) 0.5340(11) 0.2649(8) 0.092(5) Uani d 1 . .
H H20A 0.2481 0.5961 0.2833 0.110 Uiso calc 1 . .
H H20B 0.2230 0.5122 0.2884 0.110 Uiso calc 1 . .
C C21 0.2697(6) 0.4658(11) 0.2800(9) 0.094(5) Uani d 1 . .
H H21A 0.2813 0.4869 0.2569 0.113 Uiso calc 1 . .
H H21B 0.2563 0.4029 0.2627 0.113 Uiso calc 1 . .
C C22 0.3087(8) 0.4578(15) 0.3554(11) 0.145(7) Uani d 1 . .
H H22A 0.2974 0.4595 0.3808 0.174 Uiso calc 1 . .
H H22B 0.3247 0.3979 0.3651 0.174 Uiso calc 1 . .
C C23 0.3392(8) 0.5402(15) 0.3742(11) 0.166(8) Uani d 1 . .
H H23A 0.3559 0.5295 0.3580 0.249 Uiso calc 1 . .
H H23B 0.3596 0.5466 0.4224 0.249 Uiso calc 1 . .
H H23C 0.3217 0.5978 0.3546 0.249 Uiso calc 1 . .
C C24 0.2096(6) 0.5867(11) 0.1527(10) 0.098(5) Uani d 1 . .
H H24A 0.2283 0.5385 0.1533 0.118 Uiso calc 1 . .
H H24B 0.1837 0.5972 0.1060 0.118 Uiso calc 1 . .
C C25 0.2360(8) 0.6787(14) 0.1804(12) 0.140(7) Uani d 1 . .
H H25A 0.2175 0.7275 0.1800 0.167 Uiso calc 1 . .
H H25B 0.2623 0.6687 0.2268 0.167 Uiso calc 1 . .
C C26 0.2504(9) 0.7132(17) 0.1414(14) 0.160(8) Uani d 1 . .
H H26A 0.2234 0.7205 0.0951 0.192 Uiso calc 1 . .
H H26B 0.2628 0.7769 0.1578 0.192 Uiso calc 1 . .
C C27 0.1724(5) 0.4530(11) 0.1592(8) 0.087(5) Uani d 1 . .
H H27A 0.1490 0.4629 0.1114 0.105 Uiso calc 1 . .
H H27B 0.1952 0.4128 0.1642 0.105 Uiso calc 1 . .
C C28 0.1524(7) 0.3984(13) 0.1850(10) 0.120(6) Uani d 1 . .
H H28A 0.1254 0.4325 0.1707 0.144 Uiso calc 1 . .
H H28B 0.1734 0.4026 0.2338 0.144 Uiso calc 1 . .
C C29 0.1398(8) 0.2944(16) 0.1675(11) 0.161(7) Uani d 1 . .
H H29A 0.1666 0.2549 0.1899 0.194 Uiso calc 1 . .
H H29B 0.1222 0.2734 0.1813 0.194 Uiso calc 1 . .
C C30 0.1129(8) 0.2875(17) 0.0934(11) 0.185(9) Uani d 1 . .
H H30A 0.0865 0.2495 0.0753 0.277 Uiso calc 1 . .
H H30B 0.1307 0.2578 0.0828 0.277 Uiso calc 1 . .
H H30C 0.1041 0.3505 0.0741 0.277 Uiso calc 1 . .
C C31 0.1618(6) 0.6179(11) 0.1874(8) 0.098(6) Uani d 1 . .
H H31A 0.1528 0.5912 0.2127 0.117 Uiso calc 1 . .
H H31B 0.1782 0.6768 0.2095 0.117 Uiso calc 1 . .
C C32 0.1203(7) 0.6417(15) 0.1177(9) 0.128(7) Uani d 1 . .
H H32A 0.1037 0.5843 0.0929 0.153 Uiso calc 1 . .
H H32B 0.1277 0.6768 0.0926 0.153 Uiso calc 1 . .
C C33 0.0921(7) 0.7082(17) 0.1329(9) 0.148(7) Uani d 1 . .
H H33A 0.0784 0.6685 0.1472 0.178 Uiso calc 1 . .
H H33B 0.1120 0.7538 0.1684 0.178 Uiso calc 1 . .
C C34 0.0571(7) 0.7592(18) 0.0702(10) 0.186(8) Uani d 1 . .
H H34A 0.0399 0.7990 0.0777 0.280 Uiso calc 1 . .
H H34B 0.0710 0.7984 0.0566 0.280 Uiso calc 1 . .
H H34C 0.0375 0.7135 0.0354 0.280 Uiso calc 1 . .
C C35 0.0258(6) 0.5205(14) 0.2350(9) 0.111(6) Uani d 1 . .
H H35A 0.0427 0.5636 0.2281 0.133 Uiso calc 1 . .
H H35B 0.0047 0.4856 0.1934 0.133 Uiso calc 1 . .
C C36 0.0587(6) 0.4483(14) 0.2913(9) 0.112(6) Uani d 1 . .
H H36A 0.0824 0.4818 0.3321 0.134 Uiso calc 1 . .
H H36B 0.0430 0.4067 0.3012 0.134 Uiso calc 1 . .
C C37 0.0783(9) 0.3903(18) 0.2635(13) 0.145(8) Uani d 1 . .
H H37A 0.0542 0.3564 0.2232 0.173 Uiso calc 1 . .
H H37B 0.0921 0.4336 0.2511 0.173 Uiso calc 1 . .
C C38 0.1105(9) 0.3241(18) 0.3109(12) 0.170(11) Uani d 1 . .
H H38A 0.1345 0.3576 0.3507 0.255 Uiso calc 1 . .
H H38B 0.1225 0.2896 0.2923 0.255 Uiso calc 1 . .
H H38C 0.0967 0.2799 0.3222 0.255 Uiso calc 1 . .
C C39 0.0326(7) 0.6439(13) 0.3117(8) 0.117(7) Uani d 1 . .
H H39A 0.0524 0.6029 0.3506 0.141 Uiso calc 1 . .
H H39B 0.0512 0.6780 0.3038 0.141 Uiso calc 1 . .
C C40 0.0134(7) 0.7133(14) 0.3293(9) 0.121(7) Uani d 1 . .
H H40A -0.0057 0.6811 0.3370 0.145 Uiso calc 1 . .
H H40B -0.0051 0.7578 0.2922 0.145 Uiso calc 1 . .
C C41 0.0501(8) 0.7683(13) 0.3922(12) 0.156(10) Uani d 1 . .
H H41A 0.0708 0.7212 0.4258 0.187 Uiso calc 1 . .
H H41B 0.0667 0.8043 0.3811 0.187 Uiso calc 1 . .
C C42 0.0395(9) 0.8337(14) 0.4240(14) 0.180(12) Uani d 1 . .
H H42A 0.0204 0.8838 0.3930 0.269 Uiso calc 1 . .
H H42B 0.0667 0.8612 0.4630 0.269 Uiso calc 1 . .
H H42C 0.0241 0.8000 0.4374 0.269 Uiso calc 1 . .
C C43 0.2818(12) 0.661(2) 0.140(2) 0.26(2) Uani d 1 . .
H H43A 0.2717 0.5961 0.1264 0.393 Uiso calc 1 . .
H H43B 0.3106 0.6619 0.1834 0.393 Uiso calc 1 . .
H H43C 0.2842 0.6902 0.1076 0.393 Uiso calc 1 . .
C C1 0.2580(8) 0.5491(13) 0.4817(11) 0.073(6) Uani d 0.709(7) A 1
H H1A 0.2484 0.5191 0.4401 0.088 Uiso calc 0.709(7) A 1
H H1B 0.2575 0.5007 0.5087 0.088 Uiso calc 0.709(7) A 1
C C2 0.3251(6) 0.6211(15) 0.5925(10) 0.067(6) Uani d 0.709(7) A 1
H H2A 0.3218 0.5683 0.6141 0.080 Uiso calc 0.709(7) A 1
H H2B 0.3570 0.6350 0.6191 0.080 Uiso calc 0.709(7) A 1
C C3 0.3138(8) 0.6649(15) 0.4874(10) 0.074(6) Uani d 0.709(7) A 1
H H3A 0.3450 0.6853 0.5172 0.088 Uiso calc 0.709(7) A 1
H H3B 0.3078 0.6391 0.4470 0.088 Uiso calc 0.709(7) A 1
O O1 0.1721(7) 0.4841(11) 0.4764(9) 0.114(7) Uani d 0.709(7) A 1
O O2 0.1468(5) 0.6239(10) 0.5180(7) 0.082(4) Uani d 0.709(7) A 1
O O3 0.2856(3) 0.7471(7) 0.4694(5) 0.039(3) Uani d 0.709(7) A 1
O O4 0.2686(4) 0.7764(9) 0.3394(7) 0.055(3) Uani d 0.709(7) A 1
O O5 0.2385(4) 0.5891(8) 0.5855(6) 0.061(4) Uani d 0.709(7) A 1
O O6 0.1971(3) 0.7958(8) 0.4062(6) 0.049(3) Uani d 0.709(7) A 1
O O7 0.1871(4) 0.8613(10) 0.2874(6) 0.072(4) Uani d 0.709(7) A 1
O O8 0.2281(5) 0.6220(8) 0.4669(7) 0.059(3) Uani d 0.709(7) A 1
O O9 0.1568(6) 0.5406(12) 0.3362(7) 0.114(7) Uani d 0.709(7) A 1
O O10 0.2101(5) 0.6791(8) 0.3471(6) 0.064(4) Uani d 0.709(7) A 1
O O11 0.1170(5) 0.7132(14) 0.2877(7) 0.114(6) Uani d 0.709(7) A 1
O O12 0.1460(4) 0.6612(11) 0.4128(6) 0.074(4) Uani d 0.709(7) A 1
Mo Mo1 0.2336(5) 0.8030(11) 0.3573(6) 0.049(2) Uani d 0.709(7) A 1
Mo Mo2 0.16110(17) 0.6620(3) 0.3518(3) 0.0483(9) Uani d 0.709(7) A 1
Mo Mo3 0.17936(14) 0.6044(3) 0.4954(2) 0.0450(8) Uani d 0.709(7) A 1
Mo Mo1' 0.2280(11) 0.819(3) 0.3567(12) 0.047(5) Uani d 0.291(7) A 2
Mo Mo2' 0.1718(5) 0.6284(9) 0.3586(7) 0.058(3) Uani d 0.291(7) A 2
Mo Mo3' 0.1891(4) 0.5713(7) 0.4992(6) 0.050(2) Uani d 0.291(7) A 2
O O1' 0.2426(9) 0.6796(17) 0.4223(14) 0.044(7) Uani d 0.291(7) A 2
O O2' 0.1778(12) 0.780(2) 0.3338(16) 0.084(11) Uani d 0.291(7) A 2
O O3' 0.3139(12) 0.775(2) 0.5501(16) 0.069(10) Uani d 0.291(7) A 2
O O4' 0.2572(11) 0.632(2) 0.5415(15) 0.073(10) Uani d 0.291(7) A 2
O O5' 0.1799(11) 0.567(2) 0.4165(14) 0.069(10) Uani d 0.291(7) A 2
O O6' 0.2233(17) 0.924(3) 0.332(3) 0.128(16) Uiso d 0.291(7) A 2
O O7' 0.2034(13) 0.669(2) 0.5676(19) 0.084(11) Uiso d 0.291(7) A 2
O O8' 0.1237(15) 0.599(3) 0.450(2) 0.103(13) Uiso d 0.291(7) A 2
O O9' 0.1686(11) 0.578(2) 0.3034(17) 0.069(9) Uiso d 0.291(7) A 2
O O10' 0.1981(15) 0.475(3) 0.528(2) 0.097(13) Uiso d 0.291(7) A 2
O O11' 0.2404(12) 0.766(2) 0.3122(17) 0.061(10) Uiso d 0.291(7) A 2
O O12' 0.1114(17) 0.659(3) 0.318(3) 0.118(15) Uiso d 0.291(7) A 2
C C1' 0.2773(18) 0.622(3) 0.443(2) 0.057(12) Uiso d 0.291(7) A 2
C C2' 0.337(3) 0.678(5) 0.553(4) 0.13(3) Uiso d 0.291(7) A 2
C C3' 0.2872(19) 0.555(4) 0.545(3) 0.069(14) Uiso d 0.291(7) A 2
C C103 -0.0837(13) 0.988(2) 0.259(2) 0.102(11) Uiso d 0.5 . .
O O30 -0.0940(15) 1.014(3) 0.290(2) 0.228(18) Uiso d 0.5 . .
C C104 -0.0188(12) 1.012(3) 0.4775(19) 0.106(12) Uiso d 0.5 . .
C C100 -0.0425(14) 1.009(2) 0.385(2) 0.117(13) Uiso d 0.5 . .
C C102 -0.0539(19) 1.065(4) 0.263(3) 0.174(19) Uiso d 0.5 . .

loop_
_atom_site_aniso_label
_atom_site_aniso_U_11
_atom_site_aniso_U_22
_atom_site_aniso_U_33
_atom_site_aniso_U_12
_atom_site_aniso_U_13
_atom_site_aniso_U_23
Mn1 0.0314(14) 0.0468(14) 0.0270(12) -0.0105(11) 0.0169(11) -0.0097(11)
N1 0.060(8) 0.098(9) 0.063(8) 0.011(7) 0.031(7) -0.016(7)
N2 0.052(12) 0.146(17) 0.057(12) 0.000 0.027(10) 0.000
C4 0.088(12) 0.081(10) 0.067(10) 0.017(10) 0.056(10) 0.009(9)
N5 0.109(14) 0.184(17) 0.145(16) 0.107(13) 0.067(13) 0.017(13)
C6 0.125(16) 0.155(13) 0.190(18) 0.055(13) 0.043(15) -0.031(15)
C7 0.093(12) 0.140(11) 0.165(13) 0.048(10) 0.050(11) -0.014(11)
C8 0.090(11) 0.160(12) 0.135(12) 0.042(10) 0.062(10) 0.015(12)
C9 0.074(11) 0.163(12) 0.110(13) 0.004(11) 0.063(10) 0.010(12)
C10 0.079(11) 0.069(10) 0.048(9) -0.001(10) 0.032(8) 0.003(8)
C11 0.070(11) 0.076(10) 0.040(8) 0.007(9) 0.025(8) 0.000(8)
C12 0.103(15) 0.113(14) 0.069(11) 0.015(12) 0.059(11) 0.018(11)
C13 0.118(13) 0.107(12) 0.077(11) 0.007(10) 0.061(11) -0.006(9)
C14 0.113(12) 0.118(10) 0.100(11) -0.005(10) 0.070(10) 0.006(9)
C15 0.100(12) 0.138(12) 0.101(11) -0.007(9) 0.032(10) 0.006(11)
C16 0.093(11) 0.111(10) 0.088(11) -0.017(9) 0.032(9) -0.012(10)
C17 0.074(12) 0.136(13) 0.122(14) -0.038(11) 0.037(10) -0.035(12)
C18 0.069(12) 0.093(12) 0.080(12) 0.014(11) 0.035(10) -0.010(10)
C19 0.087(12) 0.100(12) 0.155(15) 0.017(10) 0.034(13) -0.002(11)
C20 0.085(13) 0.094(12) 0.069(11) 0.020(10) 0.035(10) -0.010(9)
C21 0.082(12) 0.093(11) 0.087(13) 0.028(10) 0.041(10) -0.004(10)
C22 0.157(11) 0.155(10) 0.125(10) -0.015(7) 0.089(8) 0.000(8)
C23 0.170(13) 0.171(13) 0.132(12) -0.008(10) 0.082(11) 0.002(10)
C24 0.090(12) 0.086(10) 0.116(13) 0.013(9) 0.062(11) -0.004(10)
C25 0.121(14) 0.114(12) 0.148(15) 0.002(10) 0.066(11) 0.026(11)
C26 0.125(16) 0.147(16) 0.161(18) -0.024(12) 0.065(13) 0.031(14)
C27 0.075(11) 0.078(9) 0.077(10) 0.009(8) 0.031(8) -0.032(8)
C28 0.094(12) 0.122(11) 0.109(11) -0.021(10) 0.046(9) 0.007(10)
C29 0.120(13) 0.161(12) 0.148(14) -0.020(11) 0.055(11) -0.014(13)
C30 0.128(15) 0.179(13) 0.156(15) -0.016(12) 0.043(13) -0.029(13)
C31 0.108(15) 0.102(12) 0.073(11) 0.029(11) 0.051(11) -0.026(10)
C32 0.101(13) 0.189(16) 0.066(11) 0.050(11) 0.038(10) 0.006(11)
C33 0.100(12) 0.237(16) 0.094(11) 0.085(11) 0.054(9) 0.009(11)
C34 0.124(13) 0.254(18) 0.115(13) 0.081(11) 0.041(11) 0.004(12)
C35 0.057(10) 0.175(16) 0.097(12) -0.005(10) 0.047(9) 0.008(10)
C36 0.072(11) 0.159(16) 0.084(12) -0.003(11) 0.038(9) 0.015(10)
C37 0.14(2) 0.18(2) 0.12(2) 0.003(18) 0.088(19) 0.008(17)
C38 0.14(2) 0.20(3) 0.095(18) -0.015(19) 0.036(17) 0.015(17)
C39 0.137(19) 0.133(15) 0.044(10) -0.030(14) 0.037(12) -0.012(11)
C40 0.17(2) 0.123(16) 0.074(14) 0.015(15) 0.078(15) 0.004(12)
C41 0.19(3) 0.093(14) 0.15(2) -0.010(14) 0.09(2) -0.069(14)
C42 0.22(3) 0.102(15) 0.25(3) -0.021(16) 0.16(3) -0.068(18)
C43 0.22(4) 0.25(4) 0.40(6) -0.08(3) 0.24(4) -0.08(4)
C1 0.101(14) 0.046(10) 0.068(12) -0.012(10) 0.049(11) -0.011(10)
C2 0.045(12) 0.107(15) 0.071(14) 0.022(12) 0.047(11) 0.018(12)
C3 0.091(18) 0.089(15) 0.044(12) 0.029(14) 0.043(13) 0.018(11)
O1 0.19(2) 0.092(11) 0.079(12) -0.092(12) 0.095(14) -0.046(9)
O2 0.060(9) 0.116(11) 0.065(10) -0.029(8) 0.036(8) -0.015(8)
O3 0.024(6) 0.057(7) 0.028(6) -0.007(5) 0.011(5) -0.016(5)
O4 0.039(8) 0.083(9) 0.064(8) -0.013(7) 0.043(7) -0.016(7)
O5 0.061(9) 0.076(8) 0.044(7) -0.003(7) 0.032(7) 0.005(6)
O6 0.026(6) 0.077(8) 0.040(7) -0.001(6) 0.018(5) 0.003(6)
O7 0.042(8) 0.113(11) 0.039(7) -0.001(8) 0.014(6) 0.006(7)
O8 0.080(9) 0.055(7) 0.079(9) 0.001(7) 0.068(8) -0.004(7)
O9 0.174(18) 0.126(13) 0.060(10) -0.079(13) 0.082(12) -0.045(10)
O10 0.082(10) 0.072(8) 0.043(8) -0.027(7) 0.042(8) -0.023(6)
O11 0.076(12) 0.203(18) 0.046(9) -0.021(12) 0.030(9) 0.000(11)
O12 0.038(8) 0.135(12) 0.038(7) -0.026(8) 0.019(6) -0.010(8)
Mo1 0.050(4) 0.060(3) 0.040(2) -0.006(3) 0.029(2) -0.0071(17)
Mo2 0.0428(19) 0.061(3) 0.0292(11) -0.0130(15) 0.0163(12) -0.0115(17)
Mo3 0.0461(17) 0.044(2) 0.0411(12) -0.0083(14) 0.0251(12) -0.0062(16)
Mo1' 0.034(5) 0.083(15) 0.024(4) 0.000(6) 0.018(3) 0.004(6)
Mo2' 0.066(7) 0.066(7) 0.040(5) -0.024(4) 0.033(5) -0.027(5)
Mo3' 0.070(6) 0.036(5) 0.057(4) -0.008(4) 0.046(4) -0.005(4)
O1' 0.032(16) 0.046(15) 0.07(2) -0.009(13) 0.037(15) 0.002(14)
O2' 0.09(3) 0.10(3) 0.04(2) 0.02(2) 0.030(19) 0.028(19)
O3' 0.09(3) 0.054(18) 0.06(2) -0.018(18) 0.05(2) -0.031(16)
O4' 0.08(2) 0.09(2) 0.06(2) -0.06(2) 0.05(2) -0.044(18)
O5' 0.07(2) 0.08(2) 0.028(16) -0.033(19) 0.018(16) -0.010(15)

loop_
_atom_type_symbol
_atom_type_description
_atom_type_scat_dispersion_real
_atom_type_scat_dispersion_imag
_atom_type_scat_source
C C 0.0033 0.0016 'International Tables Vol C Tables 4.2.6.8 and 6.1.1.4'
O O 0.0106 0.0060 'International Tables Vol C Tables 4.2.6.8 and 6.1.1.4'
Mn Mn 0.3368 0.7283 'International Tables Vol C Tables 4.2.6.8 and 6.1.1.4'
Mo Mo -1.6832 0.6857 'International Tables Vol C Tables 4.2.6.8 and 6.1.1.4'
N N 0.0061 0.0033 'International Tables Vol C Tables 4.2.6.8 and 6.1.1.4'
H H 0.0000 0.0000 'International Tables Vol C Tables 4.2.6.8 and 6.1.1.4'

loop_
_geom_angle_atom_site_label_1
_geom_angle_atom_site_label_2
_geom_angle_atom_site_label_3
_geom_angle_site_symmetry_1
_geom_angle_site_symmetry_3
_geom_angle
O4' Mn1 O4' 7_566 . 180.0
O3 Mn1 O3 7_566 . 180.0
O3 Mn1 O8 7_566 . 88.6(4)
O3 Mn1 O8 . . 91.4(4)
O3 Mn1 O8 7_566 7_566 91.4(4)
O3 Mn1 O8 . 7_566 88.6(4)
O8 Mn1 O8 . 7_566 180.0
O4' Mn1 O3' 7_566 7_566 96.0(14)
O4' Mn1 O3' . 7_566 84.0(14)
O4' Mn1 O3' 7_566 . 84.0(14)
O4' Mn1 O3' . . 96.0(14)
O3' Mn1 O3' 7_566 . 180.0
O3 Mn1 O6 7_566 . 92.1(4)
O3 Mn1 O6 . . 87.9(4)
O8 Mn1 O6 . . 86.4(5)
O8 Mn1 O6 7_566 . 93.6(5)
O3 Mn1 O6 7_566 7_566 87.9(4)
O3 Mn1 O6 . 7_566 92.1(4)
O8 Mn1 O6 . 7_566 93.6(5)
O8 Mn1 O6 7_566 7_566 86.4(5)
O6 Mn1 O6 . 7_566 180.0(6)
O4' Mn1 O1' 7_566 7_566 90.1(11)
O4' Mn1 O1' . 7_566 89.9(11)
O3' Mn1 O1' 7_566 7_566 94.8(11)
O3' Mn1 O1' . 7_566 85.2(11)
O4' Mn1 O1' 7_566 . 89.9(11)
O4' Mn1 O1' . . 90.1(11)
O3' Mn1 O1' 7_566 . 85.2(11)
O3' Mn1 O1' . . 94.8(11)
O1' Mn1 O1' 7_566 . 180.0
C27 N1 C24 . . 106.8(12)
C27 N1 C31 . . 113.6(13)
C24 N1 C31 . . 111.0(13)
C27 N1 C20 . . 109.4(12)
C24 N1 C20 . . 109.2(13)
C31 N1 C20 . . 106.8(11)
C35 N2 C35 . 2 114(2)
C35 N2 C39 . 2 107.4(10)
C35 N2 C39 2 2 109.9(11)
C35 N2 C39 . . 109.9(11)
C35 N2 C39 2 . 107.4(10)
C39 N2 C39 2 . 107.8(18)
C3' C4 N5 . . 101(3)
N5 C4 C3 . . 108.8(15)
C3' C4 C2' . . 119(4)
N5 C4 C2' . . 111(3)
N5 C4 C2 . . 107.4(14)
C3 C4 C2 . . 110.2(15)
N5 C4 C1 . . 105.0(15)
C3 C4 C1 . . 116.3(16)
C2 C4 C1 . . 108.7(14)
C3' C4 C1' . . 120(3)
N5 C4 C1' . . 108(2)
C2' C4 C1' . . 98(4)
C6 N5 C4 . . 137(2)
N5 C6 C7 . . 128(3)
C19 C7 C8 . . 126(2)
C19 C7 C6 . . 122(3)
C8 C7 C6 . . 112(2)
C7 C8 C9 . . 118(2)
C10 C9 C8 . . 111.9(19)
C9 C10 C18 . . 125.9(17)
C9 C10 C11 . . 129.5(16)
C18 C10 C11 . . 104.6(15)
C12 C11 C16 . . 116.5(17)
C12 C11 C10 . . 131.9(17)
C16 C11 C10 . . 111.6(16)
C13 C12 C11 . . 128.0(19)
C12 C13 C14 . . 116(2)
C13 C14 C15 . . 126(2)
C14 C15 C16 . . 114(2)
C11 C16 C15 . . 119.2(19)
C11 C16 C17 . . 108.5(19)
C15 C16 C17 . . 132(2)
C18 C17 C16 . . 101.9(17)
C10 C18 C19 . . 118.5(17)
C10 C18 C17 . . 113.1(15)
C19 C18 C17 . . 128.0(19)
C7 C19 C18 . . 120(2)
C21 C20 N1 . . 116.6(13)
C20 C21 C22 . . 112.6(16)
C23 C22 C21 . . 107.5(18)
C25 C24 N1 . . 115.2(16)
C26 C25 C24 . . 112(2)
C43 C26 C25 . . 121(3)
C28 C27 N1 . . 118.7(14)
C27 C28 C29 . . 121.4(19)
C30 C29 C28 . . 106.2(19)
C32 C31 N1 . . 114.4(13)
C31 C32 C33 . . 102.1(14)
C34 C33 C32 . . 107.7(16)
N2 C35 C36 . . 113.6(15)
C37 C36 C35 . . 105.4(18)
C38 C37 C36 . . 111(2)
C40 C39 N2 . . 118.1(17)
C39 C40 C41 . . 110.9(18)
C42 C41 C40 . . 121(2)
O8 C1 C4 . . 111.6(14)
O6 C2 C4 7_566 . 115.2(14)
O3 C3 C4 . . 114.0(16)
C3 O3 Mn1 . . 117.2(10)
C3 O3 Mo3 . 7_566 117.1(12)
Mn1 O3 Mo3 . 7_566 101.7(4)
C3 O3 Mo1 . . 123.0(10)
Mn1 O3 Mo1 . . 102.0(6)
Mo3 O3 Mo1 7_566 . 91.0(5)
Mo1 O5 Mo3 7_566 . 119.3(7)
C2 O6 Mn1 7_566 . 113.0(10)
C2 O6 Mo2 7_566 . 123.2(11)
Mn1 O6 Mo2 . . 103.9(5)
C2 O6 Mo1 7_566 . 121.1(10)
Mn1 O6 Mo1 . . 98.8(5)
Mo2 O6 Mo1 . . 92.6(6)
C1 O8 Mn1 . . 120.2(12)
C1 O8 Mo3 . . 119.9(11)
Mn1 O8 Mo3 . . 99.7(5)
C1 O8 Mo2 . . 123.6(11)
Mn1 O8 Mo2 . . 98.9(5)
Mo3 O8 Mo2 . . 87.6(5)
Mo1 O10 Mo2 . . 119.5(8)
Mo3 O12 Mo2 . . 125.2(8)
O4 Mo1 O7 . . 107.3(9)
O4 Mo1 O10 . . 98.4(9)
O7 Mo1 O10 . . 101.2(9)
O4 Mo1 O5 . 7_566 102.9(9)
O7 Mo1 O5 . 7_566 98.0(9)
O10 Mo1 O5 . 7_566 145.5(9)
O4 Mo1 O6 . . 160.8(9)
O7 Mo1 O6 . . 90.1(8)
O10 Mo1 O6 . . 69.6(7)
O5 Mo1 O6 7_566 . 82.0(7)
O4 Mo1 O3 . . 92.5(8)
O7 Mo1 O3 . . 159.6(10)
O10 Mo1 O3 . . 80.4(7)
O5 Mo1 O3 7_566 . 72.0(6)
O6 Mo1 O3 . . 71.2(5)
O11 Mo2 O9 . . 108.4(9)
O11 Mo2 O10 . . 108.4(8)
O9 Mo2 O10 . . 93.6(7)
O11 Mo2 O12 . . 99.9(7)
O9 Mo2 O12 . . 98.3(7)
O10 Mo2 O12 . . 143.9(6)
O11 Mo2 O6 . . 96.1(8)
O9 Mo2 O6 . . 154.7(7)
O10 Mo2 O6 . . 72.1(5)
O12 Mo2 O6 . . 83.3(5)
O11 Mo2 O8 . . 163.8(7)
O9 Mo2 O8 . . 86.0(7)
O10 Mo2 O8 . . 77.2(5)
O12 Mo2 O8 . . 69.9(5)
O6 Mo2 O8 . . 70.8(4)
O2 Mo3 O1 . . 103.4(8)
O2 Mo3 O12 . . 100.9(7)
O1 Mo3 O12 . . 103.1(8)
O2 Mo3 O5 . . 99.9(6)
O1 Mo3 O5 . . 94.9(8)
O12 Mo3 O5 . . 148.4(6)
O2 Mo3 O3 . 7_566 95.3(5)
O1 Mo3 O3 . 7_566 158.8(8)
O12 Mo3 O3 . 7_566 82.9(5)
O5 Mo3 O3 . 7_566 71.7(4)
O2 Mo3 O8 . . 164.6(6)
O1 Mo3 O8 . . 91.9(7)
O12 Mo3 O8 . . 73.8(5)
O5 Mo3 O8 . . 79.9(5)
O3 Mo3 O8 7_566 . 69.9(4)
O6' Mo1' O11' . . 99(3)
O6' Mo1' O2' . . 110(3)
O11' Mo1' O2' . . 111(3)
O6' Mo1' O7' . 7_566 93(3)
O11' Mo1' O7' . 7_566 87(2)
O2' Mo1' O7' . 7_566 147(2)
O6' Mo1' O4' . 7_566 93(2)
O11' Mo1' O4' . 7_566 154(2)
O2' Mo1' O4' . 7_566 85.7(19)
O7' Mo1' O4' 7_566 7_566 69.9(15)
O6' Mo1' O1' . . 164(3)
O11' Mo1' O1' . . 94(2)
O2' Mo1' O1' . . 72.8(17)
O7' Mo1' O1' 7_566 . 78.8(15)
O4' Mo1' O1' 7_566 . 71.6(13)
O9' Mo2' O5' . . 118.5(18)
O9' Mo2' O12' . . 103(2)
O5' Mo2' O12' . . 96(2)
O9' Mo2' O1' . . 100.8(16)
O5' Mo2' O1' . . 92.9(14)
O12' Mo2' O1' . . 146.3(16)
O9' Mo2' O2' . . 98.1(17)
O5' Mo2' O2' . . 141.6(15)
O12' Mo2' O2' . . 86.1(17)
O1' Mo2' O2' . . 67.4(12)
O9' Mo2' O3' . 7_566 170.9(17)
O5' Mo2' O3' . 7_566 67.0(14)
O12' Mo2' O3' . 7_566 82.5(17)
O1' Mo2' O3' . 7_566 71.1(11)
O2' Mo2' O3' . 7_566 75.2(12)
O10' Mo3' O5' . . 110(2)
O10' Mo3' O7' . . 110(2)
O5' Mo3' O7' . . 138.1(15)
O10' Mo3' O8' . . 108(2)
O5' Mo3' O8' . . 90.9(17)
O7' Mo3' O8' . . 88.3(16)
O10' Mo3' O4' . . 105(2)
O5' Mo3' O4' . . 84.6(13)
O7' Mo3' O4' . . 73.7(14)
O8' Mo3' O4' . . 146.4(15)
O10' Mo3' O3' . 7_566 168.6(19)
O5' Mo3' O3' . 7_566 63.0(11)
O7' Mo3' O3' . 7_566 75.4(12)
O8' Mo3' O3' . 7_566 82.4(14)
O4' Mo3' O3' . 7_566 65.9(13)
C1' O1' Mn1 . . 113(3)
C1' O1' Mo2' . . 123(3)
Mn1 O1' Mo2' . . 103.5(10)
C1' O1' Mo1' . . 121(3)
Mn1 O1' Mo1' . . 96.4(12)
Mo2' O1' Mo1' . . 95.8(13)
Mo1' O2' Mo2' . . 119(2)
C2' O3' Mn1 . . 108(3)
C2' O3' Mo2' . 7_566 129(4)
Mn1 O3' Mo2' . 7_566 99.9(13)
C2' O3' Mo3' . 7_566 129(3)
Mn1 O3' Mo3' . 7_566 100.4(14)
Mo2' O3' Mo3' 7_566 7_566 85.1(9)
C3' O4' Mn1 . . 120(3)
C3' O4' Mo3' . . 111(2)
Mn1 O4' Mo3' . . 109.6(17)
C3' O4' Mo1' . 7_566 118(3)
Mn1 O4' Mo1' . 7_566 101.9(15)
Mo3' O4' Mo1' . 7_566 93.0(14)
Mo2' O5' Mo3' . . 145(2)
Mo3' O7' Mo1' . 7_566 112(2)
O1' C1' C4 . . 115(3)
C4 C2' O3' . . 118(5)
C4 C3' O4' . . 110(4)
O30 C103 C102 . . 107(4)
C104 C104 C100 5_576 . 122(5)

loop_
_geom_bond_atom_site_label_1
_geom_bond_atom_site_label_2
_geom_bond_site_symmetry_2
_geom_bond_distance
Mn1 O4' 7_566 1.88(3)
Mn1 O4' . 1.88(3)
Mn1 O3 7_566 1.928(10)
Mn1 O3 . 1.928(10)
Mn1 O8 . 1.927(12)
Mn1 O8 7_566 1.927(12)
Mn1 O3' 7_566 1.94(3)
Mn1 O3' . 1.94(3)
Mn1 O6 . 2.038(11)
Mn1 O6 7_566 2.039(11)
Mn1 O1' 7_566 2.06(3)
Mn1 O1' . 2.06(3)
N1 C27 . 1.487(17)
N1 C24 . 1.508(19)
N1 C31 . 1.516(17)
N1 C20 . 1.547(18)
N2 C35 . 1.485(19)
N2 C35 2 1.485(19)
N2 C39 2 1.552(18)
N2 C39 . 1.552(18)
C4 C3' . 1.32(5)
C4 N5 . 1.436(17)
C4 C3 . 1.48(2)
C4 C2' . 1.54(8)
C4 C2 . 1.56(2)
C4 C1 . 1.57(2)
C4 C1' . 1.62(5)
N5 C6 . 1.14(2)
C6 C7 . 1.52(2)
C7 C19 . 1.25(3)
C7 C8 . 1.41(3)
C8 C9 . 1.48(2)
C9 C10 . 1.38(2)
C10 C18 . 1.38(2)
C10 C11 . 1.45(2)
C11 C12 . 1.36(2)
C11 C16 . 1.38(2)
C12 C13 . 1.32(2)
C13 C14 . 1.32(2)
C14 C15 . 1.38(2)
C15 C16 . 1.49(3)
C16 C17 . 1.49(2)
C17 C18 . 1.48(2)
C18 C19 . 1.38(2)
C20 C21 . 1.490(19)
C21 C22 . 1.53(2)
C22 C23 . 1.482(10)
C24 C25 . 1.50(2)
C25 C26 . 1.48(3)
C26 C43 . 1.42(3)
C27 C28 . 1.48(2)
C28 C29 . 1.51(2)
C29 C30 . 1.483(10)
C31 C32 . 1.50(2)
C32 C33 . 1.63(2)
C33 C34 . 1.474(10)
C35 C36 . 1.55(2)
C36 C37 . 1.53(3)
C37 C38 . 1.40(3)
C39 C40 . 1.43(2)
C40 C41 . 1.52(2)
C41 C42 . 1.43(2)
C1 O8 . 1.39(2)
C2 O6 7_566 1.444(19)
C3 O3 . 1.43(2)
O1 Mo3 . 1.721(14)
O2 Mo3 . 1.673(15)
O3 Mo3 7_566 2.319(11)
O3 Mo1 . 2.368(15)
O4 Mo1 . 1.686(18)
O5 Mo1 7_566 1.893(19)
O5 Mo3 . 1.980(13)
O6 C2 7_566 1.444(19)
O6 Mo2 . 2.215(12)
O6 Mo1 . 2.363(18)
O7 Mo1 . 1.739(17)
O8 Mo3 . 2.379(12)
O8 Mo2 . 2.462(15)
O9 Mo2 . 1.723(16)
O10 Mo1 . 1.89(2)
O10 Mo2 . 1.946(14)
O11 Mo2 . 1.603(17)
O12 Mo3 . 1.822(13)
O12 Mo2 . 1.953(13)
Mo1 O5 7_566 1.893(19)
Mo3 O3 7_566 2.319(11)
Mo1' O6' . 1.56(6)
Mo1' O11' . 1.64(5)
Mo1' O2' . 1.70(5)
Mo1' O7' 7_566 2.07(5)
Mo1' O4' 7_566 2.38(4)
Mo1' O1' . 2.39(4)
Mo2' O9' . 1.50(3)
Mo2' O5' . 1.55(3)
Mo2' O12' . 1.89(5)
Mo2' O1' . 2.22(3)
Mo2' O2' . 2.25(3)
Mo2' O3' 7_566 2.43(3)
Mo3' O10' . 1.47(4)
Mo3' O5' . 1.90(3)
Mo3' O7' . 2.00(4)
Mo3' O8' . 2.00(4)
Mo3' O4' . 2.25(3)
Mo3' O3' 7_566 2.45(3)
O1' C1' . 1.34(5)
O3' C2' . 1.59(8)
O3' Mo2' 7_566 2.43(3)
O3' Mo3' 7_566 2.45(3)
O4' C3' . 1.52(6)
O4' Mo1' 7_566 2.38(4)
O7' Mo1' 7_566 2.07(5)
C103 O30 . 1.13(5)
C103 C102 . 1.51(5)
C104 C104 5_576 1.20(7)
C104 C100 . 1.93(5)
